data_7223960
loop_
_publ_author_name
'Vasylyeva, Vera'
'Catalano, Luca'
'Nervi, Carlo'
'Gobetto, Roberto'
'Metrangolo, Pierangelo'
'Resnati, Giuseppe'

_publ_section_title
;
 Characteristic redshift and intensity enhancement as far-IR fingerprints
 of the halogen bond involving aromatic donors
;
_journal_issue 13
_journal_name_full CrystEngComm
_journal_page_first 2247
_journal_paper_doi 10.1039/C5CE02385H
_journal_volume 18
_journal_year 2016
_chemical_formula_moiety 'C6 Br F5, C5 H5 N'
_chemical_formula_sum 'C11 H5 Br F5 N'
_chemical_formula_weight 326.06
_chemical_melting_point 254.15
_chemical_name_common 'bromopentafluorobenzene pyridine'
_chemical_name_systematic 'bromopentafluorobenzene and pyridine (1:1)'
_space_group_crystal_system monoclinic
_space_group_IT_number 14
_space_group_name_Hall '-P 2ybc'
_space_group_name_H-M_alt 'P 1 21/c 1'
_symmetry_space_group_name_Hall '-P 2ybc'
_symmetry_space_group_name_H-M 'P 1 21/c 1'
_atom_sites_solution_hydrogens geom
_audit_creation_method SHELXL-2013
_audit_update_record
;
2015-10-23 deposited with the CCDC.
2016-01-12 downloaded from the CCDC.
;
_cell_angle_alpha 90
_cell_angle_beta 101.4780(10)
_cell_angle_gamma 90
_cell_formula_units_Z 4
_cell_length_a 8.8544(4)
_cell_length_b 9.3356(4)
_cell_length_c 14.0154(6)
_cell_measurement_reflns_used 4071
_cell_measurement_temperature 173(2)
_cell_measurement_theta_max 24.730
_cell_measurement_theta_min 3.205
_cell_volume 1135.36(9)
_computing_structure_refinement 'SHELXL-2013 (Sheldrick, 2013)'
_diffrn_ambient_temperature 173(2)
_diffrn_measured_fraction_theta_full 0.972
_diffrn_measured_fraction_theta_max 0.995
_diffrn_radiation_type MoK\a
_diffrn_radiation_wavelength 0.71073
_diffrn_reflns_av_R_equivalents 0.0176
_diffrn_reflns_av_unetI/netI 0.0193
_diffrn_reflns_Laue_measured_fraction_full 0.972
_diffrn_reflns_Laue_measured_fraction_max 0.995
_diffrn_reflns_limit_h_max 10
_diffrn_reflns_limit_h_min -10
_diffrn_reflns_limit_k_max 11
_diffrn_reflns_limit_k_min -9
_diffrn_reflns_limit_l_max 11
_diffrn_reflns_limit_l_min -16
_diffrn_reflns_number 5249
_diffrn_reflns_point_group_measured_fraction_full 0.972
_diffrn_reflns_point_group_measured_fraction_max 0.995
_diffrn_reflns_theta_full 25.242
_diffrn_reflns_theta_max 24.998
_diffrn_reflns_theta_min 2.638
_exptl_absorpt_coefficient_mu 3.666
_exptl_absorpt_correction_T_max 0.7452
_exptl_absorpt_correction_T_min 0.5476
_exptl_absorpt_correction_type multi-scan
_exptl_absorpt_process_details SADABS
_exptl_crystal_colour colourless
_exptl_crystal_density_diffrn 1.908
_exptl_crystal_description cylindrical
_exptl_crystal_F_000 632
_exptl_crystal_size_max 0.3
_exptl_crystal_size_mid 0.3
_exptl_crystal_size_min 0.2
_refine_diff_density_max 0.237
_refine_diff_density_min -0.241
_refine_diff_density_rms 0.044
_refine_ls_extinction_method none
_refine_ls_goodness_of_fit_ref 1.070
_refine_ls_hydrogen_treatment constr
_refine_ls_matrix_type full
_refine_ls_number_parameters 163
_refine_ls_number_reflns 1994
_refine_ls_number_restraints 0
_refine_ls_restrained_S_all 1.070
_refine_ls_R_factor_all 0.0199
_refine_ls_R_factor_gt 0.0183
_refine_ls_shift/su_max 0.000
_refine_ls_shift/su_mean 0.000
_refine_ls_structure_factor_coef Fsqd
_refine_ls_weighting_details 'w=1/[\s^2^(Fo^2^)+(0.0235P)^2^+0.4299P] where P=(Fo^2^+2Fc^2^)/3'
_refine_ls_weighting_scheme calc
_refine_ls_wR_factor_gt 0.0481
_refine_ls_wR_factor_ref 0.0487
_reflns_Friedel_coverage 0.000
_reflns_number_gt 1868
_reflns_number_total 1994
_reflns_threshold_expression 'I > 2\s(I)'
_cod_data_source_file c5ce02385h2.cif
_cod_data_source_block vv13_0m
_cod_depositor_comments
;
The following automatic conversions were performed:

'_chemical_melting_point' value '-19' was changed to '254.15' - it
was converted from degrees Celsius(C) to Kelvins(K).

Automatic conversion script
Id: cif_fix_values 4268 2015-11-12 08:31:59Z antanas 

 Adding full bibliography for 7223958--7223961.cif.
;
_cod_database_code 7223960
_shelx_space_group_comment
;
The symmetry employed for this shelxl refinement is uniquely defined
by the following loop, which should always be used as a source of
symmetry information in preference to the above space-group names.
They are only intended as comments.
;
_shelxl_version_number 2013-4

loop_
_space_group_symop_operation_xyz
'x, y, z'
'-x, y+1/2, -z+1/2'
'-x, -y, -z'
'x, -y-1/2, z-1/2'

loop_
_atom_site_label
_atom_site_type_symbol
_atom_site_fract_x
_atom_site_fract_y
_atom_site_fract_z
_atom_site_U_iso_or_equiv
_atom_site_adp_type
_atom_site_occupancy
_atom_site_site_symmetry_order
_atom_site_calc_flag
_atom_site_refinement_flags_posn
_atom_site_refinement_flags_adp
Br1 Br -0.15386(2) 0.29487(2) -0.10735(2) 0.03299(8) Uani 1 1 d . .
C1 C 0.5528(2) 0.3261(2) 0.19625(17) 0.0472(5) Uani 1 1 d . .
H1 H 0.5482 0.3786 0.2536 0.057 Uiso 1 1 calc R U
N1 N 0.6443(2) 0.21096(19) 0.20398(13) 0.0441(4) Uani 1 1 d . .
F1 F -0.17414(11) 0.47521(11) 0.07217(8) 0.0383(3) Uani 1 1 d . .
F2 F -0.00520(13) 0.45930(11) 0.25369(7) 0.0421(3) Uani 1 1 d . .
C2 C 0.4654(2) 0.3723(2) 0.1098(2) 0.0517(6) Uani 1 1 d . .
H2 H 0.4021 0.4548 0.1078 0.062 Uiso 1 1 calc R U
F3 F 0.22058(14) 0.25941(14) 0.29852(8) 0.0470(3) Uani 1 1 d . .
C3 C 0.4707(3) 0.2979(3) 0.02693(18) 0.0543(6) Uani 1 1 d . .
H3 H 0.4116 0.3276 -0.0340 0.065 Uiso 1 1 calc R U
F4 F 0.27757(12) 0.07693(12) 0.15924(9) 0.0443(3) Uani 1 1 d . .
C4 C 0.5633(3) 0.1793(3) 0.03338(16) 0.0498(6) Uani 1 1 d . .
H4 H 0.5688 0.1247 -0.0230 0.060 Uiso 1 1 calc R U
F5 F 0.11435(12) 0.09481(12) -0.02372(8) 0.0387(3) Uani 1 1 d . .
C5 C 0.6478(2) 0.1408(2) 0.12235(16) 0.0438(5) Uani 1 1 d . .
H5 H 0.7126 0.0591 0.1257 0.053 Uiso 1 1 calc R U
C6 C -0.03512(19) 0.28458(17) 0.01947(13) 0.0268(4) Uani 1 1 d . .
C7 C -0.06298(18) 0.37572(18) 0.09215(13) 0.0279(4) Uani 1 1 d . .
C8 C 0.0217(2) 0.36774(18) 0.18552(12) 0.0296(4) Uani 1 1 d . .
C9 C 0.1363(2) 0.2667(2) 0.20825(13) 0.0315(4) Uani 1 1 d . .
C10 C 0.1654(2) 0.17460(19) 0.13740(14) 0.0310(4) Uani 1 1 d . .
C11 C 0.08096(19) 0.18436(18) 0.04391(13) 0.0274(4) Uani 1 1 d . .

loop_
_atom_site_aniso_label
_atom_site_aniso_U_11
_atom_site_aniso_U_22
_atom_site_aniso_U_33
_atom_site_aniso_U_23
_atom_site_aniso_U_13
_atom_site_aniso_U_12
Br1 0.03308(12) 0.03695(13) 0.02830(12) -0.00178(7) 0.00457(8) -0.00380(7)
C1 0.0408(11) 0.0463(12) 0.0556(14) -0.0182(10) 0.0124(10) -0.0112(9)
N1 0.0362(9) 0.0543(11) 0.0377(10) -0.0016(8) -0.0024(7) 0.0013(8)
F1 0.0356(5) 0.0352(6) 0.0440(6) -0.0026(5) 0.0080(5) 0.0081(5)
F2 0.0571(7) 0.0390(6) 0.0327(6) -0.0095(5) 0.0152(5) -0.0009(5)
C2 0.0337(10) 0.0362(12) 0.0831(18) 0.0142(11) 0.0067(11) -0.0021(9)
F3 0.0529(7) 0.0541(7) 0.0299(6) 0.0052(5) -0.0022(5) -0.0001(6)
C3 0.0448(12) 0.0612(15) 0.0497(14) 0.0233(11) -0.0078(10) -0.0200(11)
F4 0.0403(6) 0.0367(6) 0.0550(7) 0.0099(5) 0.0076(5) 0.0102(5)
C4 0.0600(14) 0.0552(14) 0.0370(11) -0.0083(10) 0.0162(10) -0.0281(12)
F5 0.0442(6) 0.0340(6) 0.0416(6) -0.0085(5) 0.0178(5) 0.0015(5)
C5 0.0418(11) 0.0377(11) 0.0536(13) 0.0003(9) 0.0134(9) 0.0011(9)
C6 0.0266(8) 0.0275(9) 0.0272(9) 0.0004(7) 0.0072(7) -0.0071(7)
C7 0.0266(8) 0.0243(9) 0.0343(9) 0.0003(7) 0.0098(7) -0.0010(7)
C8 0.0366(9) 0.0267(9) 0.0283(9) -0.0035(7) 0.0131(7) -0.0066(7)
C9 0.0351(10) 0.0327(9) 0.0257(9) 0.0047(7) 0.0035(7) -0.0067(8)
C10 0.0285(9) 0.0253(9) 0.0405(10) 0.0080(8) 0.0098(7) 0.0002(7)
C11 0.0301(9) 0.0228(8) 0.0321(9) -0.0032(7) 0.0128(7) -0.0051(7)

loop_
_atom_type_symbol
_atom_type_description
_atom_type_scat_dispersion_real
_atom_type_scat_dispersion_imag
_atom_type_scat_source
C C 0.0033 0.0016 'International Tables Vol C Tables 4.2.6.8 and 6.1.1.4'
H H 0.0000 0.0000 'International Tables Vol C Tables 4.2.6.8 and 6.1.1.4'
Br Br -0.2901 2.4595 'International Tables Vol C Tables 4.2.6.8 and 6.1.1.4'
F F 0.0171 0.0103 'International Tables Vol C Tables 4.2.6.8 and 6.1.1.4'
N N 0.0061 0.0033 'International Tables Vol C Tables 4.2.6.8 and 6.1.1.4'

loop_
_geom_angle_atom_site_label_1
_geom_angle_atom_site_label_2
_geom_angle_atom_site_label_3
_geom_angle
N1 C1 C2 123.4(2)
N1 C1 H1 118.3
C2 C1 H1 118.3
C5 N1 C1 116.45(19)
C3 C2 C1 118.9(2)
C3 C2 H2 120.5
C1 C2 H2 120.5
C2 C3 C4 118.5(2)
C2 C3 H3 120.7
C4 C3 H3 120.7
C5 C4 C3 118.9(2)
C5 C4 H4 120.5
C3 C4 H4 120.5
N1 C5 C4 123.7(2)
N1 C5 H5 118.1
C4 C5 H5 118.1
C11 C6 C7 117.76(16)
C11 C6 Br1 121.19(13)
C7 C6 Br1 121.05(13)
F1 C7 C8 118.35(15)
F1 C7 C6 120.12(15)
C8 C7 C6 121.53(16)
F2 C8 C7 120.27(16)
F2 C8 C9 120.03(16)
C7 C8 C9 119.69(16)
F3 C9 C8 120.12(17)
F3 C9 C10 120.08(17)
C8 C9 C10 119.80(17)
F4 C10 C11 120.07(17)
F4 C10 C9 119.87(17)
C11 C10 C9 120.06(16)
F5 C11 C10 118.51(16)
F5 C11 C6 120.33(16)
C10 C11 C6 121.16(16)

loop_
_geom_bond_atom_site_label_1
_geom_bond_atom_site_label_2
_geom_bond_distance
Br1 C6 1.8788(18)
C1 N1 1.338(3)
C1 C2 1.371(3)
C1 H1 0.9500
N1 C5 1.324(3)
F1 C7 1.3416(19)
F2 C8 1.338(2)
C2 C3 1.362(4)
C2 H2 0.9500
F3 C9 1.337(2)
C3 C4 1.370(4)
C3 H3 0.9500
F4 C10 1.338(2)
C4 C5 1.368(3)
C4 H4 0.9500
F5 C11 1.340(2)
C5 H5 0.9500
C6 C11 1.382(2)
C6 C7 1.387(2)
C7 C8 1.375(3)
C8 C9 1.375(3)
C9 C10 1.377(3)
C10 C11 1.376(3)

loop_
_geom_torsion_atom_site_label_1
_geom_torsion_atom_site_label_2
_geom_torsion_atom_site_label_3
_geom_torsion_atom_site_label_4
_geom_torsion
C2 C1 N1 C5 0.1(3)
N1 C1 C2 C3 0.1(3)
C1 C2 C3 C4 0.2(3)
C2 C3 C4 C5 -0.6(3)
C1 N1 C5 C4 -0.5(3)
C3 C4 C5 N1 0.8(3)
C11 C6 C7 F1 179.82(14)
Br1 C6 C7 F1 -1.3(2)
C11 C6 C7 C8 0.2(2)
Br1 C6 C7 C8 179.05(13)
F1 C7 C8 F2 -1.2(2)
C6 C7 C8 F2 178.41(14)
F1 C7 C8 C9 179.90(15)
C6 C7 C8 C9 -0.5(3)
F2 C8 C9 F3 0.2(3)
C7 C8 C9 F3 179.12(15)
F2 C8 C9 C10 -178.77(15)
C7 C8 C9 C10 0.1(3)
F3 C9 C10 F4 0.5(3)
C8 C9 C10 F4 179.53(15)
F3 C9 C10 C11 -178.50(16)
C8 C9 C10 C11 0.5(3)
F4 C10 C11 F5 -0.3(2)
C9 C10 C11 F5 178.73(15)
F4 C10 C11 C6 -179.81(15)
C9 C10 C11 C6 -0.8(3)
C7 C6 C11 F5 -179.08(14)
Br1 C6 C11 F5 2.1(2)
C7 C6 C11 C10 0.4(2)
Br1 C6 C11 C10 -178.42(13)
